data_2100476
loop_
_publ_author_name
'Edwin A Collier'
'Roger J Davey'
'Simon N Black'
'Ronald J Roberts'

_publ_section_title
;
 17 salts of ephedrine: crystal structures and packing analysis
;
_journal_coeditor_code BK5025
_journal_date_accepted 2006-04-03
_journal_date_recd_electronic 2005-10-17
_journal_issue 3
_journal_name_full 'Acta Crystallographica Section B'
_journal_page_first 498
_journal_page_last 505
_journal_paper_category FA
_journal_paper_doi 10.1107/S0108768106012018
_journal_volume 62
_journal_year 2006
_chemical_formula_moiety 'C14 H23 N1 O8'
_chemical_formula_structural 'C14 H23 N1 O8'
_chemical_formula_sum 'C14 H23 N O8'
_chemical_formula_weight 333.33
_chemical_name_systematic
;
(1R, 2S)-(-)-ephedrine L-(+)-tartrate monohydrate
;
_space_group_IT_number 19
_symmetry_cell_setting orthorhombic
_symmetry_space_group_name_Hall 'P 2ac 2ab'
_symmetry_space_group_name_H-M 'P 21 21 21'
_atom_sites_solution_hydrogens geom
_atom_sites_solution_primary direct
_atom_sites_solution_secondary difmap
_cell_angle_alpha 90
_cell_angle_beta 90
_cell_angle_gamma 90
_cell_formula_units_Z 4
_cell_length_a 6.6220(2)
_cell_length_b 7.4620(3)
_cell_length_c 33.2160(15)
_cell_measurement_reflns_used 1411
_cell_measurement_temperature 150
_cell_measurement_theta_max 0
_cell_measurement_theta_min 0
_cell_volume 1641.31(11)
_computing_cell_refinement 'HKL Scalepack (Otwinowski & Minor 1997)'
_computing_data_collection 'Collect (Nonius BV, 1997-2000)'
_computing_data_reduction 'HKL Denzo and Scalepack (Otwinowski & Minor 1997)'
_computing_molecular_graphics 'Ortep-3 for Windows (Farrugia, 1997)'
_computing_publication_material 'WinGX publication routines (Farrugia, 1999)'
_computing_structure_refinement 'SHELXL-97 (Sheldrick, 1997)'
_computing_structure_solution 'SHELXS-97 (Sheldrick, 1997)'
_diffrn_ambient_temperature 293(2)
_diffrn_measured_fraction_theta_full 0.97
_diffrn_measured_fraction_theta_max 0.97
_diffrn_measurement_device '95mm CCD camera on \k-goniostat'
_diffrn_measurement_device_type KappaCCD
_diffrn_measurement_method 'CCD rotation images, thick slices'
_diffrn_radiation_monochromator graphite
_diffrn_radiation_type MoK\a
_diffrn_radiation_wavelength 0.71073
_diffrn_reflns_limit_h_max 7
_diffrn_reflns_limit_h_min 0
_diffrn_reflns_limit_k_max 9
_diffrn_reflns_limit_k_min 0
_diffrn_reflns_limit_l_max 40
_diffrn_reflns_limit_l_min 0
_diffrn_reflns_number 1789
_diffrn_reflns_reduction_process
;
 Scaled and merged with SORTAV
 R.H. Blessing, (1987) Cryst. Rev. 1, 3-58
 R.H. Blessing, (1989) J. Appl. Cryst. 22, 396-397
;
_diffrn_reflns_theta_full 25.67
_diffrn_reflns_theta_max 25.67
_diffrn_reflns_theta_min 4.11
_exptl_absorpt_coefficient_mu 0.111
_exptl_absorpt_correction_T_max 1.02
_exptl_absorpt_correction_T_min 0.962
_exptl_absorpt_correction_type multi-scan
_exptl_absorpt_process_details
;
 R.H. Blessing, Acta Cryst. (1995), A51, 33-38
;
_exptl_crystal_colour colourless
_exptl_crystal_density_diffrn 1.349
_exptl_crystal_density_method 'not measured'
_exptl_crystal_description plate
_exptl_crystal_F_000 712
_exptl_crystal_size_max 0.25
_exptl_crystal_size_mid 0.25
_exptl_crystal_size_min 0.05
_refine_diff_density_max 0.215
_refine_diff_density_min -0.205
_refine_ls_extinction_method none
_refine_ls_goodness_of_fit_ref 1.032
_refine_ls_hydrogen_treatment mixed
_refine_ls_matrix_type full
_refine_ls_number_parameters 263
_refine_ls_number_reflns 1789
_refine_ls_number_restraints 0
_refine_ls_restrained_S_all 1.032
_refine_ls_R_factor_all 0.0676
_refine_ls_R_factor_gt 0.0399
_refine_ls_shift/su_max 0
_refine_ls_shift/su_mean 0
_refine_ls_structure_factor_coef Fsqd
_refine_ls_weighting_details 'calc w=1/[\s^2^(Fo^2^)+(0.0312P)^2^+0.5350P] where P=(Fo^2^+2Fc^2^)/3'
_refine_ls_weighting_scheme calc
_refine_ls_wR_factor_gt 0.0765
_refine_ls_wR_factor_ref 0.0874
_reflns_number_gt 1362
_reflns_number_total 1789
_reflns_threshold_expression >2sigma(I)
_cod_data_source_file bk5025.cif
_cod_data_source_block EPHETART1
_cod_database_code 2100476

loop_
_symmetry_equiv_pos_as_xyz
'x, y, z'
'-x+1/2, -y, z+1/2'
'x+1/2, -y+1/2, -z'
'-x, y+1/2, -z+1/2'

loop_
_atom_site_type_symbol
_atom_site_label
_atom_site_fract_x
_atom_site_fract_y
_atom_site_fract_z
_atom_site_U_iso_or_equiv
_atom_site_adp_type
_atom_site_calc_flag
_atom_site_refinement_flags
_atom_site_occupancy
C C1 0.9589(7) 0.7626(5) 0.25786(10) 0.0282(9) Uani d . 1
H H1 1.087(6) 0.707(5) 0.2610(10) 0.034 Uiso d . 1
C C2 0.8679(7) 0.7652(5) 0.21982(11) 0.0327(10) Uani d . 1
H H2 0.935(6) 0.712(5) 0.2000(10) 0.039 Uiso d . 1
C C3 0.6841(7) 0.8478(5) 0.21453(11) 0.0329(10) Uani d . 1
H H3 0.629(6) 0.849(5) 0.1879(11) 0.039 Uiso d . 1
C C4 0.5886(6) 0.9293(5) 0.24668(10) 0.0336(10) Uani d . 1
H H4 0.445(6) 0.995(5) 0.2429(10) 0.04 Uiso d . 1
C C5 0.6794(6) 0.9271(5) 0.28445(10) 0.0268(9) Uani d . 1
H H5 0.620(6) 0.975(5) 0.3046(10) 0.032 Uiso d . 1
C C6 0.8636(5) 0.8442(4) 0.29030(9) 0.0215(8) Uani d . 1
C C7 0.9608(6) 0.8340(5) 0.33154(9) 0.0208(8) Uani d . 1
H H7 1.111(6) 0.860(4) 0.3284(9) 0.025 Uiso d . 1
C C8 0.9254(6) 0.6497(5) 0.35107(9) 0.0216(8) Uani d . 1
H H8 1.018(6) 0.560(5) 0.3369(9) 0.026 Uiso d . 1
C C9 0.7066(6) 0.5896(6) 0.35069(12) 0.0300(9) Uani d . 1
H H9A 0.657(6) 0.577(5) 0.3221(11) 0.036 Uiso d . 1
H H9B 0.699(6) 0.483(5) 0.3652(11) 0.036 Uiso d . 1
H H9C 0.622(6) 0.676(5) 0.3643(10) 0.036 Uiso d . 1
C C10 1.2209(6) 0.6605(6) 0.39925(12) 0.0279(9) Uani d . 1
H H12A 1.280(6) 0.564(5) 0.3849(10) 0.033 Uiso d . 1
H H12B 1.273(6) 0.772(5) 0.3893(10) 0.033 Uiso d . 1
H H12C 1.247(5) 0.650(4) 0.4302(11) 0.033 Uiso d . 1
C C11 0.6022(5) 0.8044(4) 0.47101(10) 0.0196(7) Uani d . 1
C C12 0.5932(5) 0.9981(4) 0.45559(9) 0.0174(7) Uani d . 1
H H13 0.482(6) 1.063(4) 0.4693(9) 0.021 Uiso d . 1
C C13 0.7946(5) 1.0856(4) 0.46695(10) 0.0182(8) Uani d . 1
H H15 0.804(5) 1.080(4) 0.4962(10) 0.022 Uiso d . 1
C C14 0.7937(5) 1.2806(4) 0.45358(9) 0.0193(8) Uani d . 1
O O1 0.8810(4) 0.9684(3) 0.35767(6) 0.0232(6) Uani d . 1
H H6 0.9729 1.0328 0.3657 0.035 Uiso calc R 1
O O2 0.6298(3) 0.6817(3) 0.44457(6) 0.0220(5) Uani d . 1
O O3 0.5862(4) 0.7800(3) 0.50762(6) 0.0262(6) Uani d . 1
O O4 0.9564(3) 0.9938(3) 0.44803(6) 0.0204(5) Uani d . 1
H H16 1.005 0.921 0.4638 0.031 Uiso calc R 1
O O5 0.5563(3) 1.0124(3) 0.41350(6) 0.0213(5) Uani d . 1
H H14 0.6577 0.9821 0.4011 0.032 Uiso calc R 1
O O6 0.9189(4) 1.3369(3) 0.42906(7) 0.0263(6) Uani d . 1
O O7 0.6541(4) 1.3744(3) 0.46977(7) 0.0278(6) Uani d . 1
H H17 0.6523 1.4743 0.4595 0.042 Uiso calc R 1
O O8 0.7976(4) 0.6740(3) 0.11874(7) 0.0268(6) Uani d . 1
H H18 0.694(6) 0.623(5) 0.1098(11) 0.032 Uiso d . 1
H H19 0.869(6) 0.709(5) 0.0974(11) 0.032 Uiso d . 1
N N1 0.9988(4) 0.6565(4) 0.39388(7) 0.0190(6) Uani d . 1
H H10 0.9464 0.7546 0.4057 0.023 Uiso calc R 1
H H11 0.95 0.5603 0.407 0.023 Uiso calc R 1

loop_
_atom_site_aniso_label
_atom_site_aniso_U_11
_atom_site_aniso_U_22
_atom_site_aniso_U_33
_atom_site_aniso_U_12
_atom_site_aniso_U_13
_atom_site_aniso_U_23
C1 0.035(2) 0.025(2) 0.0248(19) 0.0057(18) 0.0021(19) 0.0018(16)
C2 0.054(3) 0.026(2) 0.0177(18) 0.004(2) 0.0013(19) -0.0023(16)
C3 0.048(3) 0.027(2) 0.0237(19) -0.002(2) -0.0091(19) 0.0001(18)
C4 0.038(3) 0.035(2) 0.0283(19) 0.004(2) -0.006(2) 0.0051(18)
C5 0.029(2) 0.031(2) 0.0204(18) 0.0038(18) 0.0033(17) -0.0014(17)
C6 0.029(2) 0.0197(17) 0.0162(16) -0.0019(17) 0.0029(15) 0.0028(14)
C7 0.020(2) 0.0223(18) 0.0198(17) -0.0013(17) 0.0028(15) -0.0013(15)
C8 0.029(2) 0.0207(18) 0.0147(17) -0.0014(17) 0.0024(15) -0.0017(15)
C9 0.030(2) 0.036(2) 0.024(2) -0.0112(19) -0.0039(18) 0.0059(19)
C10 0.022(2) 0.031(2) 0.031(2) -0.0032(19) 0.0014(17) 0.0058(19)
C11 0.0133(18) 0.0186(17) 0.0268(18) -0.0022(15) -0.0003(16) 0.0026(15)
C12 0.021(2) 0.0138(17) 0.0172(16) 0.0037(15) 0.0032(15) -0.0008(14)
C13 0.0215(19) 0.0189(18) 0.0142(16) 0.0030(15) 0.0008(15) -0.0004(15)
C14 0.0214(19) 0.0209(18) 0.0156(16) -0.0016(16) -0.0001(17) -0.0028(15)
O1 0.0293(14) 0.0203(12) 0.0199(11) -0.0015(11) 0.0004(11) -0.0011(10)
O2 0.0254(13) 0.0157(11) 0.0250(12) 0.0015(11) 0.0002(11) -0.0024(10)
O3 0.0393(16) 0.0173(12) 0.0219(13) -0.0047(11) 0.0054(12) 0.0032(10)
O4 0.0213(14) 0.0181(12) 0.0220(11) 0.0040(10) -0.0004(11) 0.0026(10)
O5 0.0197(13) 0.0252(13) 0.0190(11) 0.0023(11) 0.0000(10) 0.0000(10)
O6 0.0292(15) 0.0182(12) 0.0316(13) 0.0014(12) 0.0089(12) 0.0048(11)
O7 0.0336(16) 0.0122(12) 0.0374(14) 0.0028(11) 0.0135(13) 0.0039(11)
O8 0.0237(14) 0.0292(14) 0.0275(14) -0.0024(13) 0.0024(12) -0.0009(12)
N1 0.0208(16) 0.0171(14) 0.0190(14) -0.0014(13) 0.0011(12) 0.0008(12)

loop_
_atom_type_symbol
_atom_type_description
_atom_type_scat_dispersion_real
_atom_type_scat_dispersion_imag
_atom_type_scat_source
C C 0.0033 0.0016 'International Tables Vol C Tables 4.2.6.8 and 6.1.1.4'
H H 0 0 'International Tables Vol C Tables 4.2.6.8 and 6.1.1.4'
O O 0.0106 0.006 'International Tables Vol C Tables 4.2.6.8 and 6.1.1.4'
N N 0.0061 0.0033 'International Tables Vol C Tables 4.2.6.8 and 6.1.1.4'

loop_
_exptl_crystal_face_index_h
_exptl_crystal_face_index_k
_exptl_crystal_face_index_l
_exptl_crystal_face_perp_dist
1 0 0 0.04
-1 0 0 0.05
0 1 0 0.21
0 -1 0 0.19
0 0 1 0.025
0 0 -1 0.025
-1 2 0 0.19

loop_
_geom_angle_atom_site_label_1
_geom_angle_atom_site_label_2
_geom_angle_atom_site_label_3
_geom_angle
C6 C1 C2 119.9(4)
C6 C1 H1 121(2)
C2 C1 H1 119(2)
C3 C2 C1 120.1(4)
C3 C2 H2 123(2)
C1 C2 H2 117(2)
C2 C3 C4 120.2(4)
C2 C3 H3 117(2)
C4 C3 H3 122(2)
C3 C4 C5 119.6(4)
C3 C4 H4 120.9(18)
C5 C4 H4 119.5(19)
C6 C5 C4 120.9(4)
C6 C5 H5 119(2)
C4 C5 H5 120(2)
C5 C6 C1 119.2(3)
C5 C6 C7 121.6(3)
C1 C6 C7 119.1(3)
O1 C7 C6 110.9(3)
O1 C7 C8 108.4(3)
C6 C7 C8 111.2(3)
O1 C7 H7 107.0(19)
C6 C7 H7 108.3(18)
C8 C7 H7 111.0(19)
N1 C8 C9 109.1(3)
N1 C8 C7 108.6(3)
C9 C8 C7 114.0(3)
N1 C8 H8 105.2(18)
C9 C8 H8 112(2)
C7 C8 H8 107.6(18)
C8 C9 H9A 110(2)
C8 C9 H9B 108(2)
H9A C9 H9B 113(3)
C8 C9 H9C 111(2)
H9A C9 H9C 108(3)
H9B C9 H9C 107(3)
N1 C10 H12A 109(2)
N1 C10 H12B 110(2)
H12A C10 H12B 110(3)
N1 C10 H12C 106.3(19)
H12A C10 H12C 112(3)
H12B C10 H12C 110(3)
O3 C11 O2 125.6(3)
O3 C11 C12 117.7(3)
O2 C11 C12 116.7(3)
O5 C12 C13 111.1(3)
O5 C12 C11 113.9(3)
C13 C12 C11 106.6(3)
O5 C12 H13 106.8(18)
C13 C12 H13 108.9(19)
C11 C12 H13 109.5(18)
O4 C13 C14 109.6(3)
O4 C13 C12 110.0(2)
C14 C13 C12 109.4(3)
O4 C13 H15 111.9(19)
C14 C13 H15 109.2(18)
C12 C13 H15 106.6(19)
O6 C14 O7 125.2(3)
O6 C14 C13 121.0(3)
O7 C14 C13 113.8(3)
C7 O1 H6 109.5
C13 O4 H16 109.5
C12 O5 H14 109.5
C14 O7 H17 109.5
H18 O8 H19 106(3)
C10 N1 C8 115.8(3)
C10 N1 H10 108.3
C8 N1 H10 108.3
C10 N1 H11 108.3
C8 N1 H11 108.3
H10 N1 H11 107.4

loop_
_geom_bond_atom_site_label_1
_geom_bond_atom_site_label_2
_geom_bond_distance
C1 C6 1.389(5)
C1 C2 1.400(5)
C1 H1 0.95(4)
C2 C3 1.376(6)
C2 H2 0.89(4)
C3 C4 1.382(5)
C3 H3 0.96(3)
C4 C5 1.391(5)
C4 H4 1.08(4)
C5 C6 1.381(5)
C5 H5 0.86(4)
C6 C7 1.516(4)
C7 O1 1.428(4)
C7 C8 1.538(5)
C7 H7 1.02(4)
C8 N1 1.504(4)
C8 C9 1.517(5)
C8 H8 1.02(4)
C9 H9A 1.01(4)
C9 H9B 0.93(4)
C9 H9C 0.96(4)
C10 N1 1.481(5)
C10 H12A 0.95(4)
C10 H12B 0.96(4)
C10 H12C 1.05(3)
C11 O3 1.234(4)
C11 O2 1.281(4)
C11 C12 1.535(4)
C12 O5 1.423(4)
C12 C13 1.532(5)
C12 H13 0.99(4)
C13 O4 1.419(4)
C13 C14 1.521(5)
C13 H15 0.97(3)
C14 O6 1.236(4)
C14 O7 1.278(4)
O1 H6 0.82
O4 H16 0.82
O5 H14 0.82
O7 H17 0.82
O8 H18 0.84(4)
O8 H19 0.89(4)
N1 H10 0.9
N1 H11 0.9

loop_
_geom_hbond_atom_site_label_D
_geom_hbond_atom_site_label_H
_geom_hbond_atom_site_label_A
_geom_hbond_site_symmetry_A
_geom_hbond_distance_DH
_geom_hbond_distance_HA
_geom_hbond_distance_DA
_geom_hbond_angle_DHA
O4 H16 O3 3_566 0.82 1.86 2.661(3) 167.4
O1 H6 O8 4_755 0.82 1.92 2.738(3) 175.3
N1 H11 O6 1_545 0.9 1.83 2.709(3) 163.7
O8 H18 O5 4_645 0.84(4) 2.01(4) 2.845(3) 177(4)
O8 H19 O6 4_745 0.89(4) 1.91(4) 2.743(3) 154(3)
O8 H19 O4 4_745 0.89(4) 2.49(3) 3.063(3) 122(3)
O7 H17 O2 1_565 0.82 1.63 2.446(3) 171.8

loop_
_geom_torsion_atom_site_label_1
_geom_torsion_atom_site_label_2
_geom_torsion_atom_site_label_3
_geom_torsion_atom_site_label_4
_geom_torsion
C6 C1 C2 C3 -0.2(6)
C1 C2 C3 C4 0.3(6)
C2 C3 C4 C5 -0.1(6)
C3 C4 C5 C6 -0.1(6)
C4 C5 C6 C1 0.2(5)
C4 C5 C6 C7 -177.5(3)
C2 C1 C6 C5 0.0(5)
C2 C1 C6 C7 177.8(3)
C5 C6 C7 O1 -20.8(4)
C1 C6 C7 O1 161.5(3)
C5 C6 C7 C8 99.8(4)
C1 C6 C7 C8 -77.9(4)
O1 C7 C8 N1 -49.9(4)
C6 C7 C8 N1 -172.0(3)
O1 C7 C8 C9 71.9(4)
C6 C7 C8 C9 -50.2(4)
O3 C11 C12 O5 -163.4(3)
O2 C11 C12 O5 17.9(4)
O3 C11 C12 C13 73.7(4)
O2 C11 C12 C13 -104.9(3)
O5 C12 C13 O4 -63.4(3)
C11 C12 C13 O4 61.2(3)
O5 C12 C13 C14 57.1(3)
C11 C12 C13 C14 -178.4(3)
O4 C13 C14 O6 1.4(4)
C12 C13 C14 O6 -119.3(3)
O4 C13 C14 O7 -178.9(3)
C12 C13 C14 O7 60.4(3)
C9 C8 N1 C10 162.8(3)
C7 C8 N1 C10 -72.4(4)

loop_
_cod_related_entry_id
_cod_related_entry_database
_cod_related_entry_code
1 ChemSpider 21188132
